data_4024583
loop_
_publ_author_name
'Nugzar Ghavtadze'
'Roland Fr\"ohlich'
'Ernst-Ulrich W\"urthwein'

_publ_section_title
;
Acid-Mediated Electrocyclic Domino Transformations of 5,5-Disubstituted
1-Amino-1-azapenta-1,4-dien-3-ones into Dihydrospiroindenepyrazole and
Dihydroindenodiazepine Derivatives
;
_journal_name_full 'Journal of Organic Chemistry'
_journal_page_first 4584
_journal_page_last 4591
_journal_paper_doi 10.1021/jo900270e
_journal_volume 74
_journal_year 2009
_chemical_formula_sum 'C17 H13 F3 N2 S'
_chemical_formula_weight 334.35
_chemical_name_systematic
; 
 ? 
;
_space_group_IT_number 14
_symmetry_cell_setting monoclinic
_symmetry_space_group_name_Hall '-P 2yn'
_symmetry_space_group_name_H-M 'P 1 21/n 1'
_atom_sites_solution_hydrogens 'at N8 from difmap, others geom'
_atom_sites_solution_primary direct
_atom_sites_solution_secondary difmap
_audit_creation_method SHELXL-97
_cell_angle_alpha 90.00
_cell_angle_beta 106.315(4)
_cell_angle_gamma 90.00
_cell_formula_units_Z 4
_cell_length_a 8.7915(5)
_cell_length_b 16.0920(10)
_cell_length_c 11.1759(7)
_cell_measurement_reflns_used 2597
_cell_measurement_temperature 223(2)
_cell_measurement_theta_max 68.25
_cell_measurement_theta_min 0.88
_cell_volume 1517.42(16)
_computing_cell_refinement 'Collect (Nonius B.V., 1998)'
_computing_data_collection 'Collect (Nonius B.V., 1998)'
_computing_data_reduction 'Denzo-SMN (Otwinowski & Minor, 1997)'
_computing_molecular_graphics 'SCHAKAL (Keller, 1997)'
_computing_publication_material 'SHELXL-97 (Sheldrick, 1997)'
_computing_structure_refinement 'SHELXL-97 (Sheldrick, 1997)'
_computing_structure_solution 'SHELXS-97 (Sheldrick, 1990)'
_diffrn_ambient_temperature 223(2)
_diffrn_measured_fraction_theta_full 0.969
_diffrn_measured_fraction_theta_max 0.969
_diffrn_measurement_device_type 'Nonius KappaCCD APEXII'
_diffrn_measurement_method '\w and \f scans'
_diffrn_radiation_monochromator graphite
_diffrn_radiation_source 'fine-focus sealed tube'
_diffrn_radiation_type CuK\a
_diffrn_radiation_wavelength 1.54178
_diffrn_reflns_av_R_equivalents 0.032
_diffrn_reflns_av_sigmaI/netI 0.0224
_diffrn_reflns_limit_h_max 10
_diffrn_reflns_limit_h_min -10
_diffrn_reflns_limit_k_max 18
_diffrn_reflns_limit_k_min -18
_diffrn_reflns_limit_l_max 12
_diffrn_reflns_limit_l_min -13
_diffrn_reflns_number 10753
_diffrn_reflns_theta_full 67.93
_diffrn_reflns_theta_max 67.93
_diffrn_reflns_theta_min 4.96
_exptl_absorpt_coefficient_mu 2.200
_exptl_absorpt_correction_T_max 0.6092
_exptl_absorpt_correction_T_min 0.5582
_exptl_absorpt_correction_type multi-scan
_exptl_absorpt_process_details 'Denzo (Otwinowski, Borek, Majewski & Minor, 2003)'
_exptl_crystal_colour yellow
_exptl_crystal_density_diffrn 1.464
_exptl_crystal_density_method 'not measured'
_exptl_crystal_description block
_exptl_crystal_F_000 688
_exptl_crystal_size_max 0.30
_exptl_crystal_size_mid 0.30
_exptl_crystal_size_min 0.25
_refine_diff_density_max 0.230
_refine_diff_density_min -0.317
_refine_diff_density_rms 0.036
_refine_ls_extinction_method none
_refine_ls_goodness_of_fit_ref 0.928
_refine_ls_hydrogen_treatment mixed
_refine_ls_matrix_type full
_refine_ls_number_parameters 220
_refine_ls_number_reflns 2680
_refine_ls_number_restraints 12
_refine_ls_restrained_S_all 1.018
_refine_ls_R_factor_all 0.0399
_refine_ls_R_factor_gt 0.0374
_refine_ls_shift/su_max 0.001
_refine_ls_shift/su_mean 0.000
_refine_ls_structure_factor_coef Fsqd
_refine_ls_weighting_details 'calc w=1/[\s^2^(Fo^2^)+(0.0465P)^2^+0.9404P] where P=(Fo^2^+2Fc^2^)/3'
_refine_ls_weighting_scheme calc
_refine_ls_wR_factor_gt 0.0935
_refine_ls_wR_factor_ref 0.0959
_reflns_number_gt 2511
_reflns_number_total 2680
_reflns_threshold_expression >2sigma(I)
_cod_data_source_file jo900270e_si_008.cif
_cod_data_source_block wue4359
_cod_original_sg_symbol_H-M P21/n
_cod_database_code 4024583

loop_
_symmetry_equiv_pos_as_xyz
'x, y, z'
'-x+1/2, y+1/2, -z+1/2'
'-x, -y, -z'
'x-1/2, -y-1/2, z-1/2'

loop_
_atom_site_label
_atom_site_type_symbol
_atom_site_fract_x
_atom_site_fract_y
_atom_site_fract_z
_atom_site_U_iso_or_equiv
_atom_site_adp_type
_atom_site_occupancy
_atom_site_symmetry_multiplicity
_atom_site_calc_flag
_atom_site_refinement_flags
_atom_site_disorder_assembly
_atom_site_disorder_group
C1 C 0.2257(3) 0.15768(13) 1.44734(18) 0.0489(5) Uani 1 1 d . . .
H1 H 0.1644 0.1797 1.4964 0.059 Uiso 1 1 calc R . .
C2 C 0.3774(3) 0.12896(14) 1.50138(19) 0.0546(5) Uani 1 1 d . . .
H2 H 0.4197 0.1315 1.5884 0.066 Uiso 1 1 calc R . .
C3 C 0.4687(3) 0.09627(13) 1.4293(2) 0.0507(5) Uani 1 1 d . . .
H3 H 0.5711 0.0765 1.4689 0.061 Uiso 1 1 calc R . .
C4 C 0.4122(2) 0.09215(12) 1.30031(18) 0.0420(4) Uani 1 1 d . . .
C5 C 0.5115(2) 0.05909(14) 1.2220(2) 0.0480(5) Uani 1 1 d . . .
H5A H 0.5565 0.1062 1.1880 0.058 Uiso 1 1 calc R . .
H5B H 0.6000 0.0276 1.2759 0.058 Uiso 1 1 calc R . .
N6 N 0.42721(18) 0.00512(10) 1.11766(15) 0.0429(4) Uani 1 1 d . . .
C7 C 0.3358(2) -0.06185(13) 1.1529(2) 0.0484(5) Uani 1 1 d . . .
H7A H 0.2408 -0.0390 1.1681 0.073 Uiso 1 1 calc R . .
H7B H 0.3995 -0.0887 1.2280 0.073 Uiso 1 1 calc R . .
H7C H 0.3064 -0.1022 1.0859 0.073 Uiso 1 1 calc R . .
N8 N 0.33372(19) 0.04916(11) 1.01352(16) 0.0443(4) Uani 1 1 d . . .
H8 H 0.373(3) 0.0466(14) 0.946(2) 0.054(6) Uiso 1 1 d . . .
C9 C 0.2043(2) 0.09603(11) 1.00976(17) 0.0373(4) Uani 1 1 d . C .
C10 C 0.1639(2) 0.12359(11) 1.11396(16) 0.0360(4) Uani 1 1 d . . .
C11 C 0.0137(2) 0.15966(11) 1.11534(17) 0.0380(4) Uani 1 1 d . . .
H11 H -0.0718 0.1695 1.0444 0.046 Uiso 1 1 calc R . .
C12 C 0.0147(2) 0.17710(11) 1.23440(17) 0.0388(4) Uani 1 1 d . . .
C13 C 0.1658(2) 0.15314(12) 1.31837(17) 0.0396(4) Uani 1 1 d . . .
C14 C 0.2580(2) 0.12017(11) 1.24432(17) 0.0373(4) Uani 1 1 d . . .
C15 C -0.1178(2) 0.21186(13) 1.2748(2) 0.0462(5) Uani 1 1 d . . .
F16 F -0.08479(19) 0.28595(9) 1.33042(18) 0.0874(6) Uani 1 1 d . . .
F17 F -0.24934(15) 0.22166(9) 1.18094(12) 0.0635(4) Uani 1 1 d . . .
F18 F -0.16005(15) 0.16336(9) 1.35805(11) 0.0608(4) Uani 1 1 d . . .
C19 C 0.1056(2) 0.11316(11) 0.88246(17) 0.0384(4) Uani 1 1 d D . .
C21 C -0.0644(3) 0.17471(15) 0.7052(2) 0.0548(5) Uani 1 1 d D . .
H21 H -0.1301 0.2159 0.6574 0.066 Uiso 1 1 calc R A 1
C22 C -0.0380(3) 0.10008(16) 0.6618(2) 0.0569(6) Uani 1 1 d D C .
H22 H -0.0831 0.0834 0.5788 0.068 Uiso 1 1 calc R B 1
S23 S 0.08254(9) 0.03914(4) 0.76871(6) 0.0448(2) Uani 0.848(2) 1 d PD C 1
C20 C 0.0180(5) 0.1830(2) 0.8297(3) 0.0453(10) Uani 0.848(2) 1 d PD C 1
H20 H 0.0152 0.2319 0.8752 0.054 Uiso 0.848(2) 1 calc PR C 1
C23 C 0.066(2) 0.0641(9) 0.7722(8) 0.0453(10) Uani 0.152(2) 1 d PD C 2
H23 H 0.1060 0.0101 0.7716 0.054 Uiso 0.152(2) 1 calc PR C 2
S20 S 0.0089(9) 0.1999(4) 0.8446(5) 0.0448(2) Uani 0.152(2) 1 d PD C 2

loop_
_atom_site_aniso_label
_atom_site_aniso_U_11
_atom_site_aniso_U_22
_atom_site_aniso_U_33
_atom_site_aniso_U_23
_atom_site_aniso_U_13
_atom_site_aniso_U_12
C1 0.0615(13) 0.0445(11) 0.0407(10) -0.0040(9) 0.0144(9) -0.0008(10)
C2 0.0686(14) 0.0497(12) 0.0381(10) -0.0021(9) 0.0028(10) -0.0001(10)
C3 0.0503(12) 0.0426(11) 0.0499(12) 0.0003(9) -0.0013(9) 0.0004(9)
C4 0.0414(10) 0.0354(10) 0.0456(11) -0.0020(8) 0.0064(8) -0.0030(8)
C5 0.0330(10) 0.0519(12) 0.0554(12) -0.0034(9) 0.0063(9) -0.0004(8)
N6 0.0351(8) 0.0467(9) 0.0455(9) -0.0015(7) 0.0092(7) 0.0050(7)
C7 0.0463(11) 0.0423(11) 0.0530(12) -0.0009(9) 0.0082(9) 0.0031(9)
N8 0.0399(9) 0.0543(10) 0.0409(9) 0.0024(7) 0.0148(7) 0.0089(7)
C9 0.0346(9) 0.0364(9) 0.0424(10) 0.0012(8) 0.0132(8) -0.0014(7)
C10 0.0350(9) 0.0342(9) 0.0388(9) 0.0002(7) 0.0104(7) -0.0005(7)
C11 0.0368(9) 0.0376(10) 0.0394(9) 0.0014(8) 0.0106(8) 0.0009(7)
C12 0.0415(10) 0.0342(9) 0.0432(10) 0.0003(8) 0.0162(8) -0.0015(8)
C13 0.0456(10) 0.0340(9) 0.0394(9) -0.0013(8) 0.0123(8) -0.0030(8)
C14 0.0379(9) 0.0335(9) 0.0391(9) -0.0012(7) 0.0084(7) -0.0026(7)
C15 0.0477(11) 0.0430(11) 0.0526(11) -0.0004(9) 0.0219(9) -0.0023(9)
F16 0.0800(10) 0.0605(9) 0.1436(15) -0.0441(9) 0.0672(10) -0.0140(7)
F17 0.0500(7) 0.0838(10) 0.0628(8) 0.0201(7) 0.0257(6) 0.0207(7)
F18 0.0588(7) 0.0791(9) 0.0516(7) 0.0112(6) 0.0273(6) -0.0004(7)
C19 0.0374(9) 0.0412(10) 0.0390(10) 0.0017(8) 0.0148(8) -0.0008(8)
C21 0.0551(13) 0.0597(14) 0.0502(12) 0.0189(10) 0.0161(10) 0.0078(10)
C22 0.0570(13) 0.0748(16) 0.0385(11) -0.0004(10) 0.0125(9) -0.0046(11)
S23 0.0508(4) 0.0430(4) 0.0404(3) -0.0034(2) 0.0126(3) 0.0049(3)
C20 0.0639(19) 0.035(2) 0.0445(17) -0.0083(12) 0.0279(14) -0.0028(14)
C23 0.0639(19) 0.035(2) 0.0445(17) -0.0083(12) 0.0279(14) -0.0028(14)
S20 0.0508(4) 0.0430(4) 0.0404(3) -0.0034(2) 0.0126(3) 0.0049(3)

loop_
_atom_type_symbol
_atom_type_description
_atom_type_scat_dispersion_real
_atom_type_scat_dispersion_imag
_atom_type_scat_source
C C 0.0181 0.0091 'International Tables Vol C Tables 4.2.6.8 and 6.1.1.4'
H H 0.0000 0.0000 'International Tables Vol C Tables 4.2.6.8 and 6.1.1.4'
N N 0.0311 0.0180 'International Tables Vol C Tables 4.2.6.8 and 6.1.1.4'
F F 0.0727 0.0534 'International Tables Vol C Tables 4.2.6.8 and 6.1.1.4'
S S 0.3331 0.5567 'International Tables Vol C Tables 4.2.6.8 and 6.1.1.4'

loop_
_geom_angle_atom_site_label_1
_geom_angle_atom_site_label_2
_geom_angle_atom_site_label_3
_geom_angle
_geom_angle_site_symmetry_1
_geom_angle_site_symmetry_3
_geom_angle_publ_flag
C2 C1 C13 118.3(2) . . ?
C1 C2 C3 121.17(19) . . ?
C4 C3 C2 121.6(2) . . ?
C3 C4 C14 117.91(19) . . ?
C3 C4 C5 121.80(18) . . ?
C14 C4 C5 120.29(17) . . ?
N6 C5 C4 115.17(15) . . ?
N8 N6 C7 110.77(15) . . ?
N8 N6 C5 113.74(16) . . ?
C7 N6 C5 114.40(16) . . ?
C9 N8 N6 126.42(16) . . ?
N8 C9 C10 124.37(17) . . ?
N8 C9 C19 113.39(16) . . ?
C10 C9 C19 122.21(16) . . ?
C9 C10 C11 126.11(17) . . ?
C9 C10 C14 128.35(17) . . ?
C11 C10 C14 105.51(15) . . ?
C12 C11 C10 109.78(16) . . ?
C11 C12 C13 109.45(16) . . ?
C11 C12 C15 126.20(18) . . ?
C13 C12 C15 124.31(17) . . ?
C1 C13 C14 120.94(18) . . ?
C1 C13 C12 132.03(19) . . ?
C14 C13 C12 107.03(16) . . ?
C4 C14 C13 120.12(17) . . ?
C4 C14 C10 131.65(17) . . ?
C13 C14 C10 108.23(16) . . ?
F17 C15 F16 106.68(18) . . ?
F17 C15 F18 105.42(16) . . ?
F16 C15 F18 105.16(17) . . ?
F17 C15 C12 112.93(17) . . ?
F16 C15 C12 113.17(17) . . ?
F18 C15 C12 112.81(17) . . ?
C20 C19 C23 96.2(5) . . ?
C20 C19 C9 131.7(2) . . ?
C23 C19 C9 132.0(5) . . ?
C23 C19 S20 105.5(5) . . ?
C9 C19 S20 122.4(2) . . ?
C20 C19 S23 108.11(18) . . ?
C9 C19 S23 120.17(14) . . ?
S20 C19 S23 117.4(2) . . ?
C22 C21 C20 110.9(2) . . ?
C22 C21 S20 121.9(3) . . ?
C21 C22 C23 100.6(5) . . ?
C21 C22 S23 113.99(17) . . ?
C22 S23 C19 92.37(11) . . ?
C21 C20 C19 114.7(3) . . ?
C19 C23 C22 117.6(9) . . ?
C21 S20 C19 94.3(3) . . ?

loop_
_geom_bond_atom_site_label_1
_geom_bond_atom_site_label_2
_geom_bond_distance
_geom_bond_site_symmetry_2
_geom_bond_publ_flag
C1 C2 1.380(3) . ?
C1 C13 1.390(3) . ?
C2 C3 1.390(3) . ?
C3 C4 1.389(3) . ?
C4 C14 1.399(3) . ?
C4 C5 1.497(3) . ?
C5 N6 1.476(3) . ?
N6 N8 1.412(2) . ?
N6 C7 1.463(3) . ?
N8 C9 1.355(2) . ?
C9 C10 1.383(3) . ?
C9 C19 1.470(3) . ?
C10 C11 1.446(2) . ?
C10 C14 1.460(3) . ?
C11 C12 1.357(3) . ?
C12 C13 1.447(3) . ?
C12 C15 1.473(3) . ?
C13 C14 1.414(3) . ?
C15 F17 1.334(2) . ?
C15 F16 1.338(2) . ?
C15 F18 1.344(2) . ?
C19 C20 1.396(4) . ?
C19 C23 1.422(8) . ?
C19 S20 1.627(6) . ?
C19 S23 1.7122(19) . ?
C21 C22 1.339(3) . ?
C21 C20 1.383(4) . ?
C21 S20 1.563(6) . ?
C22 C23 1.434(9) . ?
C22 S23 1.673(2) . ?

loop_
_geom_torsion_atom_site_label_1
_geom_torsion_atom_site_label_2
_geom_torsion_atom_site_label_3
_geom_torsion_atom_site_label_4
_geom_torsion
_geom_torsion_site_symmetry_1
_geom_torsion_site_symmetry_2
_geom_torsion_site_symmetry_3
_geom_torsion_site_symmetry_4
_geom_torsion_publ_flag
C13 C1 C2 C3 0.0(3) . . . . ?
C1 C2 C3 C4 0.9(3) . . . . ?
C2 C3 C4 C14 -1.5(3) . . . . ?
C2 C3 C4 C5 178.4(2) . . . . ?
C3 C4 C5 N6 138.7(2) . . . . ?
C14 C4 C5 N6 -41.3(3) . . . . ?
C4 C5 N6 N8 78.3(2) . . . . ?
C4 C5 N6 C7 -50.4(2) . . . . ?
C7 N6 N8 C9 65.5(2) . . . . ?
C5 N6 N8 C9 -65.0(2) . . . . ?
N6 N8 C9 C10 15.4(3) . . . . ?
N6 N8 C9 C19 -162.64(17) . . . . ?
N8 C9 C10 C11 -167.42(18) . . . . ?
C19 C9 C10 C11 10.5(3) . . . . ?
N8 C9 C10 C14 10.1(3) . . . . ?
C19 C9 C10 C14 -171.99(17) . . . . ?
C9 C10 C11 C12 178.19(18) . . . . ?
C14 C10 C11 C12 0.2(2) . . . . ?
C10 C11 C12 C13 -0.2(2) . . . . ?
C10 C11 C12 C15 -177.95(18) . . . . ?
C2 C1 C13 C14 -0.2(3) . . . . ?
C2 C1 C13 C12 179.8(2) . . . . ?
C11 C12 C13 C1 -179.8(2) . . . . ?
C15 C12 C13 C1 -2.1(3) . . . . ?
C11 C12 C13 C14 0.2(2) . . . . ?
C15 C12 C13 C14 177.94(17) . . . . ?
C3 C4 C14 C13 1.4(3) . . . . ?
C5 C4 C14 C13 -178.54(18) . . . . ?
C3 C4 C14 C10 -179.28(19) . . . . ?
C5 C4 C14 C10 0.8(3) . . . . ?
C1 C13 C14 C4 -0.5(3) . . . . ?
C12 C13 C14 C4 179.44(16) . . . . ?
C1 C13 C14 C10 179.97(18) . . . . ?
C12 C13 C14 C10 0.0(2) . . . . ?
C9 C10 C14 C4 2.6(3) . . . . ?
C11 C10 C14 C4 -179.49(19) . . . . ?
C9 C10 C14 C13 -178.02(18) . . . . ?
C11 C10 C14 C13 -0.1(2) . . . . ?
C11 C12 C15 F17 3.3(3) . . . . ?
C13 C12 C15 F17 -174.06(17) . . . . ?
C11 C12 C15 F16 -118.0(2) . . . . ?
C13 C12 C15 F16 64.6(3) . . . . ?
C11 C12 C15 F18 122.8(2) . . . . ?
C13 C12 C15 F18 -54.6(3) . . . . ?
N8 C9 C19 C20 -144.2(3) . . . . ?
C10 C9 C19 C20 37.7(4) . . . . ?
N8 C9 C19 C23 36.6(13) . . . . ?
C10 C9 C19 C23 -141.5(13) . . . . ?
N8 C9 C19 S20 -146.4(4) . . . . ?
C10 C9 C19 S20 35.5(4) . . . . ?
N8 C9 C19 S23 36.2(2) . . . . ?
C10 C9 C19 S23 -141.92(16) . . . . ?
C20 C21 C22 C23 0.8(10) . . . . ?
S20 C21 C22 C23 -1.5(9) . . . . ?
C20 C21 C22 S23 0.7(3) . . . . ?
S20 C21 C22 S23 -1.6(5) . . . . ?
C21 C22 S23 C19 0.0(2) . . . . ?
C23 C22 S23 C19 0(4) . . . . ?
C20 C19 S23 C22 -0.7(3) . . . . ?
C23 C19 S23 C22 0(5) . . . . ?
C9 C19 S23 C22 179.03(16) . . . . ?
S20 C19 S23 C22 1.4(4) . . . . ?
C22 C21 C20 C19 -1.3(5) . . . . ?
S20 C21 C20 C19 169(3) . . . . ?
C23 C19 C20 C21 1.0(9) . . . . ?
C9 C19 C20 C21 -178.4(2) . . . . ?
S20 C19 C20 C21 -167(3) . . . . ?
S23 C19 C20 C21 1.3(4) . . . . ?
C20 C19 C23 C22 -0.5(16) . . . . ?
C9 C19 C23 C22 178.9(7) . . . . ?
S20 C19 C23 C22 1.5(19) . . . . ?
S23 C19 C23 C22 -179(6) . . . . ?
C21 C22 C23 C19 -0.2(17) . . . . ?
S23 C22 C23 C19 180(5) . . . . ?
C22 C21 S20 C19 2.2(6) . . . . ?
C20 C21 S20 C19 -9(2) . . . . ?
C20 C19 S20 C21 10(3) . . . . ?
C23 C19 S20 C21 -1.9(12) . . . . ?
C9 C19 S20 C21 -179.6(2) . . . . ?
S23 C19 S20 C21 -2.1(5) . . . . ?
